data_7719703
loop_
_publ_author_name
'Rayasingh, Amlan Ranjan'
'Manivannan, Vadivelu'

_publ_section_title
;
 Group 10 complexes of benzothiazolehydrazone- and
 imidazo[1,5-<i>a</i>]pyridine-based ligands: structural artistry,
 biophysical study, and catalytic activity.
;
_journal_issue 45
_journal_name_full 'Dalton transactions (Cambridge, England : 2003)'
_journal_page_first 16939
_journal_page_last 16954
_journal_paper_doi 10.1039/d5dt02077h
_journal_volume 54
_journal_year 2025
_chemical_formula_moiety 'C26 H18 Cl N3 P Pt S'
_chemical_formula_sum 'C26 H18 Cl N3 P Pt S'
_chemical_formula_weight 666.00
_space_group_crystal_system triclinic
_space_group_IT_number 2
_space_group_name_Hall '-P 1'
_space_group_name_H-M_alt 'P -1'
_atom_sites_solution_hydrogens geom
_audit_creation_date 2025-04-26
_audit_creation_method
;
Olex2 1.5
(compiled 2021.12.09 svn.r5202d8cf for OlexSys, GUI svn.r6439)
;
_audit_update_record
;
2025-05-22 deposited with the CCDC.	2025-10-17 downloaded from the CCDC.
;
_cell_angle_alpha 98.320(2)
_cell_angle_beta 95.446(2)
_cell_angle_gamma 93.969(2)
_cell_formula_units_Z 2
_cell_length_a 9.3318(7)
_cell_length_b 9.3849(7)
_cell_length_c 13.4550(10)
_cell_measurement_reflns_used 9981
_cell_measurement_temperature 295.00
_cell_measurement_theta_max 27.48
_cell_measurement_theta_min 2.20
_cell_volume 1156.57(15)
_computing_cell_refinement 'SAINT V8.40B (?, 2016)'
_computing_data_reduction 'SAINT V8.40B (?, 2016)'
_computing_molecular_graphics 'Olex2 1.5 (Dolomanov et al., 2009)'
_computing_publication_material 'Olex2 1.5 (Dolomanov et al., 2009)'
_computing_structure_refinement 'XL  (Sheldrick, 2008)'
_diffrn_ambient_temperature 295.00
_diffrn_detector 'CCD area detector'
_diffrn_detector_area_resol_mean 7.9
_diffrn_detector_type 'Bruker SMART CCD 1K area detector'
_diffrn_measured_fraction_theta_full 0.998
_diffrn_measured_fraction_theta_max 0.998
_diffrn_measurement_device 'three-circle diffractometer'
_diffrn_measurement_device_type 'Bruker APEX-II CCD'
_diffrn_measurement_method '\w scans'
_diffrn_radiation_monochromator graphite
_diffrn_radiation_probe x-ray
_diffrn_radiation_type MoK\a
_diffrn_radiation_wavelength 0.71073
_diffrn_reflns_av_R_equivalents 0.0356
_diffrn_reflns_av_unetI/netI 0.0211
_diffrn_reflns_Laue_measured_fraction_full 0.998
_diffrn_reflns_Laue_measured_fraction_max 0.998
_diffrn_reflns_limit_h_max 11
_diffrn_reflns_limit_h_min -11
_diffrn_reflns_limit_k_max 11
_diffrn_reflns_limit_k_min -11
_diffrn_reflns_limit_l_max 15
_diffrn_reflns_limit_l_min -15
_diffrn_reflns_number 27074
_diffrn_reflns_point_group_measured_fraction_full 0.998
_diffrn_reflns_point_group_measured_fraction_max 0.998
_diffrn_reflns_theta_full 24.996
_diffrn_reflns_theta_max 24.996
_diffrn_reflns_theta_min 2.200
_diffrn_source 'sealed X-ray tube'
_diffrn_source_current 1.4
_diffrn_source_power 0.07
_diffrn_source_target Mo
_diffrn_source_voltage 50.0
_diffrn_standards_number 0
_exptl_absorpt_coefficient_mu 6.362
_exptl_absorpt_correction_T_max 0.7456
_exptl_absorpt_correction_T_min 0.4749
_exptl_absorpt_correction_type multi-scan
_exptl_absorpt_process_details
;
SADABS-2016/2 (Bruker,2016/2) was used for absorption correction.
wR2(int) was 0.1010 before and 0.0535 after correction.
The Ratio of minimum to maximum transmission is 0.6369.
The \l/2 correction factor is Not present.
;
_exptl_crystal_colour 'clear dark red'
_exptl_crystal_colour_lustre clear
_exptl_crystal_colour_modifier dark
_exptl_crystal_colour_primary red
_exptl_crystal_density_diffrn 1.912
_exptl_crystal_description block
_exptl_crystal_F_000 642
_exptl_crystal_size_max 0.14
_exptl_crystal_size_mid 0.12
_exptl_crystal_size_min 0.07
_refine_diff_density_max 1.819
_refine_diff_density_min -1.033
_refine_diff_density_rms 0.123
_refine_ls_extinction_method none
_refine_ls_goodness_of_fit_ref 1.193
_refine_ls_hydrogen_treatment constr
_refine_ls_matrix_type full
_refine_ls_number_parameters 298
_refine_ls_number_reflns 4058
_refine_ls_number_restraints 210
_refine_ls_restrained_S_all 1.163
_refine_ls_R_factor_all 0.0324
_refine_ls_R_factor_gt 0.0280
_refine_ls_shift/su_max 0.001
_refine_ls_shift/su_mean 0.000
_refine_ls_structure_factor_coef Fsqd
_refine_ls_weighting_details 'w=1/[\s^2^(Fo^2^)+(0.0311P)^2^+3.5567P] where P=(Fo^2^+2Fc^2^)/3'
_refine_ls_weighting_scheme calc
_refine_ls_wR_factor_gt 0.0685
_refine_ls_wR_factor_ref 0.0739
_reflns_Friedel_coverage 0.000
_reflns_number_gt 3764
_reflns_number_total 4058
_reflns_threshold_expression 'I > 2\s(I)'
_cod_data_source_file d5dt02077h2.cif
_cod_data_source_block 3a
_cod_depositor_comments 'Adding full bibliography for 7719702--7719718.cif.'
_cod_database_code 7719703
_shelx_shelxl_version_number 2019/1
_shelx_space_group_comment
;
The symmetry employed for this shelxl refinement is uniquely defined
by the following loop, which should always be used as a source of
symmetry information in preference to the above space-group names.
They are only intended as comments.
;
_shelx_estimated_absorpt_t_max 0.664
_shelx_estimated_absorpt_t_min 0.470
_olex2_refinement_description
;
1. Fixed Uiso
 At 1.2 times of:
  All C(H) groups
2. Uiso/Uaniso restraints and constraints
All non-hydrogen atoms have similar U: within 2A with sigma of 0.04 and sigma
for terminal atoms of 0.08 within 2A
3.a Aromatic/amide H refined with riding coordinates:
 C1(H1), C19(H19), C3(H3), C4(H4), C6(H6), C7(H7), C9(H9), C10(H10), C11(H11),
 C14(H14), C15(H15), C16(H16), C17(H17), C8(H8), C22(H22), C23(H23), C24(H24),
 C25(H25)
;
_olex2_submission_special_instructions 'No special instructions were received'

loop_
_space_group_symop_operation_xyz
'x, y, z'
'-x, -y, -z'

loop_
_atom_site_label
_atom_site_type_symbol
_atom_site_fract_x
_atom_site_fract_y
_atom_site_fract_z
_atom_site_U_iso_or_equiv
_atom_site_adp_type
_atom_site_occupancy
_atom_site_site_symmetry_order
_atom_site_calc_flag
_atom_site_refinement_flags_posn
_atom_site_refinement_flags_adp
_atom_site_refinement_flags_occupancy
_atom_site_disorder_assembly
_atom_site_disorder_group
Pt1 Pt 0.60038(2) 0.63708(2) 0.21604(2) 0.03140(9) Uani 1 1 d . . . . .
Cl1 Cl 0.66176(17) 0.44670(15) 0.29692(12) 0.0489(4) Uani 1 1 d . . . . .
S1 S 0.20730(17) 0.55777(19) -0.00740(12) 0.0508(4) Uani 1 1 d . U . . .
P1 P 0.76950(14) 0.77670(14) 0.31889(10) 0.0300(3) Uani 1 1 d . U . . .
N1 N 0.5391(5) 0.7964(5) 0.1402(3) 0.0333(10) Uani 1 1 d . U . . .
N2 N 0.4109(5) 0.7631(5) 0.0748(4) 0.0415(11) Uani 1 1 d . U . . .
N3 N 0.4267(5) 0.5293(5) 0.1200(3) 0.0322(9) Uani 1 1 d . U . . .
C20 C 0.6301(8) 0.7422(7) 0.4872(5) 0.0518(15) Uani 1 1 d . U . . .
C1 C 0.5811(8) 0.7887(9) 0.5798(5) 0.066(2) Uani 1 1 d . U . . .
H1 H 0.532820 0.722374 0.612651 0.079 Uiso 1 1 calc R U . . .
C19 C 0.6027(8) 0.9308(9) 0.6234(5) 0.0583(18) Uani 1 1 d . U . . .
H19 H 0.567971 0.960240 0.684979 0.070 Uiso 1 1 calc R U . . .
C3 C 0.6759(7) 1.0303(8) 0.5763(5) 0.0526(16) Uani 1 1 d . U . . .
H3 H 0.691048 1.126777 0.605700 0.063 Uiso 1 1 calc R U . . .
C4 C 0.7263(6) 0.9840(7) 0.4844(4) 0.0445(14) Uani 1 1 d . U . . .
H4 H 0.775918 1.050484 0.452424 0.053 Uiso 1 1 calc R U . . .
C5 C 0.7045(5) 0.8417(6) 0.4397(4) 0.0329(11) Uani 1 1 d . U . . .
C6 C 0.9954(6) 0.6969(6) 0.4471(4) 0.0409(13) Uani 1 1 d . U . . .
H6 H 0.949519 0.741048 0.500321 0.049 Uiso 1 1 calc R U . . .
C7 C 1.1225(7) 0.6322(7) 0.4669(6) 0.0560(17) Uani 1 1 d . U . . .
H7 H 1.160137 0.630665 0.533224 0.067 Uiso 1 1 calc R U . . .
C9 C 1.1919(7) 0.5710(7) 0.3886(6) 0.0615(19) Uani 1 1 d . U . . .
H9 H 1.278378 0.530226 0.401747 0.074 Uiso 1 1 calc R U . . .
C10 C 1.1348(8) 0.5693(8) 0.2908(6) 0.0635(19) Uani 1 1 d . U . . .
H10 H 1.181978 0.526412 0.237808 0.076 Uiso 1 1 calc R U . . .
C11 C 1.0068(7) 0.6314(7) 0.2709(5) 0.0520(15) Uani 1 1 d . U . . .
H11 H 0.967791 0.629577 0.204449 0.062 Uiso 1 1 calc R U . . .
C12 C 0.9370(5) 0.6958(5) 0.3490(4) 0.0324(11) Uani 1 1 d . U . . .
C13 C 0.8251(6) 0.9372(6) 0.2678(4) 0.0344(11) Uani 1 1 d . U . . .
C14 C 0.9571(6) 1.0140(6) 0.3066(4) 0.0428(13) Uani 1 1 d . U . . .
H14 H 1.017700 0.977889 0.354131 0.051 Uiso 1 1 calc R U . . .
C15 C 0.9988(7) 1.1433(7) 0.2750(5) 0.0484(15) Uani 1 1 d . U . . .
H15 H 1.087826 1.192267 0.300263 0.058 Uiso 1 1 calc R U . . .
C16 C 0.9090(7) 1.1990(7) 0.2067(5) 0.0494(15) Uani 1 1 d . U . . .
H16 H 0.935914 1.287208 0.187023 0.059 Uiso 1 1 calc R U . . .
C17 C 0.7795(7) 1.1251(6) 0.1671(5) 0.0443(14) Uani 1 1 d . U . . .
H17 H 0.719648 1.164511 0.120798 0.053 Uiso 1 1 calc R U . . .
C18 C 0.7347(6) 0.9917(6) 0.1946(4) 0.0346(11) Uani 1 1 d . U . . .
C8 C 0.6009(6) 0.9226(6) 0.1403(4) 0.0380(12) Uani 1 1 d . U . . .
H8 H 0.552049 0.978723 0.098916 0.046 Uiso 1 1 calc R U . . .
C2 C 0.3652(6) 0.6286(6) 0.0703(4) 0.0375(12) Uani 1 1 d . U . . .
C21 C 0.2269(6) 0.3887(6) 0.0297(4) 0.0397(13) Uani 1 1 d . U . . .
C22 C 0.1377(6) 0.2616(7) 0.0002(5) 0.0485(15) Uani 1 1 d . U . . .
H22 H 0.055653 0.259120 -0.045197 0.058 Uiso 1 1 calc R U . . .
C23 C 0.1728(7) 0.1408(7) 0.0393(5) 0.0507(15) Uani 1 1 d . U . . .
H23 H 0.113744 0.055236 0.020630 0.061 Uiso 1 1 calc R U . . .
C24 C 0.2953(7) 0.1441(7) 0.1065(5) 0.0497(15) Uani 1 1 d . U . . .
H24 H 0.317938 0.060328 0.131716 0.060 Uiso 1 1 calc R U . . .
C25 C 0.3845(6) 0.2693(7) 0.1366(5) 0.0457(14) Uani 1 1 d . U . . .
H25 H 0.466125 0.270352 0.182092 0.055 Uiso 1 1 calc R U . . .
C26 C 0.3508(5) 0.3937(6) 0.0980(4) 0.0340(11) Uani 1 1 d . U . . .

loop_
_atom_site_aniso_label
_atom_site_aniso_U_11
_atom_site_aniso_U_22
_atom_site_aniso_U_33
_atom_site_aniso_U_23
_atom_site_aniso_U_13
_atom_site_aniso_U_12
Pt1 0.03100(13) 0.03176(13) 0.03144(13) 0.00873(8) -0.00280(8) 0.00271(8)
Cl1 0.0530(9) 0.0354(7) 0.0562(9) 0.0193(6) -0.0177(7) -0.0043(6)
S1 0.0413(8) 0.0597(10) 0.0482(9) 0.0122(7) -0.0168(7) 0.0018(7)
P1 0.0308(7) 0.0310(7) 0.0286(6) 0.0091(5) -0.0005(5) 0.0016(5)
N1 0.028(2) 0.040(3) 0.032(2) 0.0046(19) -0.0010(18) 0.0060(18)
N2 0.035(2) 0.045(3) 0.043(3) 0.012(2) -0.008(2) 0.007(2)
N3 0.030(2) 0.037(2) 0.029(2) 0.0057(18) -0.0035(18) 0.0054(18)
C20 0.063(4) 0.050(4) 0.046(4) 0.015(3) 0.017(3) 0.003(3)
C1 0.073(5) 0.078(5) 0.054(4) 0.022(4) 0.032(4) 0.007(4)
C19 0.059(4) 0.080(5) 0.037(3) 0.004(3) 0.011(3) 0.020(4)
C3 0.053(4) 0.054(4) 0.046(4) -0.004(3) -0.001(3) 0.008(3)
C4 0.044(3) 0.046(3) 0.043(3) 0.006(3) 0.005(3) -0.006(3)
C5 0.031(3) 0.035(3) 0.032(3) 0.007(2) -0.001(2) 0.004(2)
C6 0.043(3) 0.042(3) 0.035(3) 0.006(2) -0.005(2) 0.005(2)
C7 0.053(4) 0.054(4) 0.062(4) 0.025(3) -0.017(3) 0.007(3)
C9 0.045(4) 0.049(4) 0.091(6) 0.023(4) -0.009(4) 0.010(3)
C10 0.055(4) 0.061(4) 0.076(5) 0.000(4) 0.016(4) 0.020(3)
C11 0.048(4) 0.061(4) 0.046(4) 0.005(3) 0.004(3) 0.012(3)
C12 0.030(3) 0.030(3) 0.037(3) 0.011(2) -0.002(2) -0.003(2)
C13 0.037(3) 0.033(3) 0.034(3) 0.008(2) 0.003(2) 0.002(2)
C14 0.042(3) 0.042(3) 0.044(3) 0.013(3) -0.004(3) -0.002(2)
C15 0.045(3) 0.043(3) 0.057(4) 0.012(3) 0.005(3) -0.007(3)
C16 0.058(4) 0.035(3) 0.057(4) 0.013(3) 0.007(3) -0.001(3)
C17 0.054(4) 0.036(3) 0.046(3) 0.013(3) 0.004(3) 0.006(3)
C18 0.039(3) 0.031(3) 0.035(3) 0.009(2) 0.004(2) 0.005(2)
C8 0.045(3) 0.033(3) 0.039(3) 0.014(2) 0.002(2) 0.009(2)
C2 0.029(3) 0.050(3) 0.034(3) 0.009(2) -0.003(2) 0.005(2)
C21 0.036(3) 0.050(3) 0.032(3) 0.002(2) 0.002(2) 0.006(2)
C22 0.033(3) 0.065(4) 0.042(3) -0.003(3) -0.003(2) -0.003(3)
C23 0.042(3) 0.049(4) 0.056(4) -0.003(3) 0.007(3) -0.012(3)
C24 0.043(3) 0.040(3) 0.063(4) 0.003(3) 0.002(3) -0.001(3)
C25 0.038(3) 0.046(3) 0.050(3) 0.005(3) -0.004(3) 0.000(3)
C26 0.030(3) 0.037(3) 0.033(3) -0.001(2) 0.001(2) 0.001(2)

loop_
_atom_type_symbol
_atom_type_description
_atom_type_scat_dispersion_real
_atom_type_scat_dispersion_imag
_atom_type_scat_source
C C 0.0033 0.0016 'International Tables Vol C Tables 4.2.6.8 and 6.1.1.4'
H H 0.0000 0.0000 'International Tables Vol C Tables 4.2.6.8 and 6.1.1.4'
Cl Cl 0.1484 0.1585 'International Tables Vol C Tables 4.2.6.8 and 6.1.1.4'
N N 0.0061 0.0033 'International Tables Vol C Tables 4.2.6.8 and 6.1.1.4'
P P 0.1023 0.0942 'International Tables Vol C Tables 4.2.6.8 and 6.1.1.4'
Pt Pt -1.7033 8.3905 'International Tables Vol C Tables 4.2.6.8 and 6.1.1.4'
S S 0.1246 0.1234 'International Tables Vol C Tables 4.2.6.8 and 6.1.1.4'

loop_
_geom_angle_atom_site_label_1
_geom_angle_atom_site_label_2
_geom_angle_atom_site_label_3
_geom_angle
_geom_angle_site_symmetry_1
_geom_angle_site_symmetry_3
_geom_angle_publ_flag
P1 Pt1 Cl1 88.59(5) . . ?
N1 Pt1 Cl1 176.96(13) . . ?
N1 Pt1 P1 94.45(13) . . ?
N1 Pt1 N3 79.47(17) . . ?
N3 Pt1 Cl1 97.52(12) . . ?
N3 Pt1 P1 172.64(12) . . ?
C21 S1 C2 90.1(3) . . ?
C5 P1 Pt1 111.58(17) . . ?
C12 P1 Pt1 116.28(17) . . ?
C12 P1 C5 106.2(2) . . ?
C13 P1 Pt1 111.89(18) . . ?
C13 P1 C5 105.5(2) . . ?
C13 P1 C12 104.6(2) . . ?
N2 N1 Pt1 115.3(3) . . ?
C8 N1 Pt1 130.0(4) . . ?
C8 N1 N2 114.7(4) . . ?
C2 N2 N1 110.6(4) . . ?
C2 N3 Pt1 107.0(3) . . ?
C2 N3 C26 112.8(4) . . ?
C26 N3 Pt1 139.9(3) . . ?
C1 C20 C5 119.0(6) . . ?
C20 C1 H1 119.5 . . ?
C19 C1 C20 121.1(7) . . ?
C19 C1 H1 119.5 . . ?
C1 C19 H19 119.9 . . ?
C1 C19 C3 120.2(6) . . ?
C3 C19 H19 119.9 . . ?
C19 C3 H3 120.5 . . ?
C19 C3 C4 118.9(6) . . ?
C4 C3 H3 120.5 . . ?
C3 C4 H4 119.3 . . ?
C5 C4 C3 121.3(6) . . ?
C5 C4 H4 119.3 . . ?
C20 C5 P1 117.9(4) . . ?
C4 C5 P1 122.6(4) . . ?
C4 C5 C20 119.5(5) . . ?
C7 C6 H6 119.8 . . ?
C12 C6 H6 119.8 . . ?
C12 C6 C7 120.3(6) . . ?
C6 C7 H7 120.1 . . ?
C9 C7 C6 119.7(6) . . ?
C9 C7 H7 120.1 . . ?
C7 C9 H9 119.8 . . ?
C7 C9 C10 120.4(6) . . ?
C10 C9 H9 119.8 . . ?
C9 C10 H10 120.0 . . ?
C9 C10 C11 119.9(7) . . ?
C11 C10 H10 120.0 . . ?
C10 C11 H11 119.9 . . ?
C12 C11 C10 120.3(6) . . ?
C12 C11 H11 119.9 . . ?
C6 C12 P1 122.1(4) . . ?
C11 C12 P1 118.6(4) . . ?
C11 C12 C6 119.3(5) . . ?
C14 C13 P1 119.0(4) . . ?
C14 C13 C18 119.3(5) . . ?
C18 C13 P1 121.7(4) . . ?
C13 C14 H14 119.6 . . ?
C15 C14 C13 120.8(5) . . ?
C15 C14 H14 119.6 . . ?
C14 C15 H15 120.0 . . ?
C16 C15 C14 120.0(6) . . ?
C16 C15 H15 120.0 . . ?
C15 C16 H16 119.9 . . ?
C15 C16 C17 120.2(6) . . ?
C17 C16 H16 119.9 . . ?
C16 C17 H17 119.1 . . ?
C16 C17 C18 121.8(6) . . ?
C18 C17 H17 119.1 . . ?
C13 C18 C8 127.2(5) . . ?
C17 C18 C13 117.9(5) . . ?
C17 C18 C8 114.9(5) . . ?
N1 C8 C18 130.2(5) . . ?
N1 C8 H8 114.9 . . ?
C18 C8 H8 114.9 . . ?
N2 C2 S1 120.0(4) . . ?
N2 C2 N3 127.1(5) . . ?
N3 C2 S1 112.9(4) . . ?
C22 C21 S1 128.4(5) . . ?
C22 C21 C26 121.1(6) . . ?
C26 C21 S1 110.6(4) . . ?
C21 C22 H22 120.6 . . ?
C23 C22 C21 118.8(6) . . ?
C23 C22 H22 120.6 . . ?
C22 C23 H23 119.7 . . ?
C22 C23 C24 120.7(6) . . ?
C24 C23 H23 119.7 . . ?
C23 C24 H24 119.4 . . ?
C25 C24 C23 121.2(6) . . ?
C25 C24 H24 119.4 . . ?
C24 C25 H25 120.4 . . ?
C24 C25 C26 119.2(6) . . ?
C26 C25 H25 120.4 . . ?
N3 C26 C21 113.6(5) . . ?
C25 C26 N3 127.3(5) . . ?
C25 C26 C21 119.1(5) . . ?

loop_
_geom_bond_atom_site_label_1
_geom_bond_atom_site_label_2
_geom_bond_distance
_geom_bond_site_symmetry_2
_geom_bond_publ_flag
Pt1 Cl1 2.3002(13) . ?
Pt1 P1 2.2129(13) . ?
Pt1 N1 2.013(4) . ?
Pt1 N3 2.077(4) . ?
S1 C2 1.753(5) . ?
S1 C21 1.747(6) . ?
P1 C5 1.826(5) . ?
P1 C12 1.821(5) . ?
P1 C13 1.808(5) . ?
N1 N2 1.403(6) . ?
N1 C8 1.281(7) . ?
N2 C2 1.295(7) . ?
N3 C2 1.352(7) . ?
N3 C26 1.392(7) . ?
C20 C1 1.388(9) . ?
C20 C5 1.390(8) . ?
C1 H1 0.9300 . ?
C1 C19 1.370(11) . ?
C19 H19 0.9300 . ?
C19 C3 1.380(10) . ?
C3 H3 0.9300 . ?
C3 C4 1.386(9) . ?
C4 H4 0.9300 . ?
C4 C5 1.376(8) . ?
C6 H6 0.9300 . ?
C6 C7 1.390(9) . ?
C6 C12 1.377(7) . ?
C7 H7 0.9300 . ?
C7 C9 1.366(11) . ?
C9 H9 0.9300 . ?
C9 C10 1.369(11) . ?
C10 H10 0.9300 . ?
C10 C11 1.386(9) . ?
C11 H11 0.9300 . ?
C11 C12 1.377(8) . ?
C13 C14 1.399(8) . ?
C13 C18 1.411(7) . ?
C14 H14 0.9300 . ?
C14 C15 1.385(8) . ?
C15 H15 0.9300 . ?
C15 C16 1.370(9) . ?
C16 H16 0.9300 . ?
C16 C17 1.371(9) . ?
C17 H17 0.9300 . ?
C17 C18 1.404(8) . ?
C18 C8 1.445(8) . ?
C8 H8 0.9300 . ?
C21 C22 1.391(8) . ?
C21 C26 1.402(7) . ?
C22 H22 0.9300 . ?
C22 C23 1.365(9) . ?
C23 H23 0.9300 . ?
C23 C24 1.384(9) . ?
C24 H24 0.9300 . ?
C24 C25 1.378(8) . ?
C25 H25 0.9300 . ?
C25 C26 1.388(8) . ?

loop_
_geom_torsion_atom_site_label_1
_geom_torsion_atom_site_label_2
_geom_torsion_atom_site_label_3
_geom_torsion_atom_site_label_4
_geom_torsion
_geom_torsion_site_symmetry_1
_geom_torsion_site_symmetry_2
_geom_torsion_site_symmetry_3
_geom_torsion_site_symmetry_4
_geom_torsion_publ_flag
Pt1 P1 C5 C20 46.6(5) . . . . ?
Pt1 P1 C5 C4 -133.4(4) . . . . ?
Pt1 P1 C12 C6 -127.5(4) . . . . ?
Pt1 P1 C12 C11 52.3(5) . . . . ?
Pt1 P1 C13 C14 -161.2(4) . . . . ?
Pt1 P1 C13 C18 22.9(5) . . . . ?
Pt1 N1 N2 C2 -6.0(6) . . . . ?
Pt1 N1 C8 C18 0.1(9) . . . . ?
Pt1 N3 C2 S1 -175.3(3) . . . . ?
Pt1 N3 C2 N2 4.9(7) . . . . ?
Pt1 N3 C26 C21 173.0(4) . . . . ?
Pt1 N3 C26 C25 -6.5(9) . . . . ?
S1 C21 C22 C23 -179.5(5) . . . . ?
S1 C21 C26 N3 0.3(6) . . . . ?
S1 C21 C26 C25 179.8(4) . . . . ?
P1 C13 C14 C15 -175.1(5) . . . . ?
P1 C13 C18 C17 173.2(4) . . . . ?
P1 C13 C18 C8 -9.4(8) . . . . ?
N1 N2 C2 S1 -179.3(4) . . . . ?
N1 N2 C2 N3 0.4(8) . . . . ?
N2 N1 C8 C18 -177.8(5) . . . . ?
C20 C1 C19 C3 -0.9(12) . . . . ?
C1 C20 C5 P1 179.2(5) . . . . ?
C1 C20 C5 C4 -0.8(10) . . . . ?
C1 C19 C3 C4 0.2(10) . . . . ?
C19 C3 C4 C5 0.2(10) . . . . ?
C3 C4 C5 P1 -179.9(5) . . . . ?
C3 C4 C5 C20 0.1(9) . . . . ?
C5 P1 C12 C6 -2.7(5) . . . . ?
C5 P1 C12 C11 177.1(5) . . . . ?
C5 P1 C13 C14 77.3(5) . . . . ?
C5 P1 C13 C18 -98.6(5) . . . . ?
C5 C20 C1 C19 1.2(11) . . . . ?
C6 C7 C9 C10 -1.9(11) . . . . ?
C7 C6 C12 P1 179.1(5) . . . . ?
C7 C6 C12 C11 -0.7(9) . . . . ?
C7 C9 C10 C11 0.8(11) . . . . ?
C9 C10 C11 C12 0.4(11) . . . . ?
C10 C11 C12 P1 179.7(5) . . . . ?
C10 C11 C12 C6 -0.5(9) . . . . ?
C12 P1 C5 C20 -81.0(5) . . . . ?
C12 P1 C5 C4 99.0(5) . . . . ?
C12 P1 C13 C14 -34.5(5) . . . . ?
C12 P1 C13 C18 149.6(4) . . . . ?
C12 C6 C7 C9 1.8(10) . . . . ?
C13 P1 C5 C20 168.3(5) . . . . ?
C13 P1 C5 C4 -11.6(5) . . . . ?
C13 P1 C12 C6 108.6(5) . . . . ?
C13 P1 C12 C11 -71.6(5) . . . . ?
C13 C14 C15 C16 1.4(10) . . . . ?
C13 C18 C8 N1 -5.1(10) . . . . ?
C14 C13 C18 C17 -2.7(8) . . . . ?
C14 C13 C18 C8 174.7(6) . . . . ?
C14 C15 C16 C17 -1.8(10) . . . . ?
C15 C16 C17 C18 -0.1(10) . . . . ?
C16 C17 C18 C13 2.3(9) . . . . ?
C16 C17 C18 C8 -175.4(6) . . . . ?
C17 C18 C8 N1 172.4(6) . . . . ?
C18 C13 C14 C15 0.9(9) . . . . ?
C8 N1 N2 C2 172.3(5) . . . . ?
C2 S1 C21 C22 179.4(6) . . . . ?
C2 S1 C21 C26 -0.2(4) . . . . ?
C2 N3 C26 C21 -0.2(7) . . . . ?
C2 N3 C26 C25 -179.7(6) . . . . ?
C21 S1 C2 N2 179.8(5) . . . . ?
C21 S1 C2 N3 0.0(4) . . . . ?
C21 C22 C23 C24 -0.4(9) . . . . ?
C22 C21 C26 N3 -179.4(5) . . . . ?
C22 C21 C26 C25 0.1(8) . . . . ?
C22 C23 C24 C25 0.6(10) . . . . ?
C23 C24 C25 C26 -0.5(10) . . . . ?
C24 C25 C26 N3 179.5(6) . . . . ?
C24 C25 C26 C21 0.1(9) . . . . ?
C26 N3 C2 S1 0.1(6) . . . . ?
C26 N3 C2 N2 -179.6(5) . . . . ?
C26 C21 C22 C23 0.0(9) . . . . ?
